data_4503454
loop_
_publ_author_name
'Liu, Guang-Xiang'
'Huang, Yong-Qing'
'Chu, Qian'
'Okamura, Taka-aki'
'Sun, Wei-Yin'
'Liang, Hong'
'Ueyama, Norikazu'

_publ_section_title
;
 Effect ofN-Donor Ancillary Ligands on Supramolecular Architectures of a
 Series of Zinc(II) and Cadmium(II) Complexes with Flexible Tricarboxylate
;
_journal_issue 9
_journal_name_full 'Crystal Growth &amp; Design'
_journal_page_first 3233
_journal_paper_doi 10.1021/cg701137d
_journal_volume 8
_journal_year 2008
_chemical_formula_moiety 'C25 H24 N2 O7 Zn2'
_chemical_formula_sum 'C25 H24 N2 O7 Zn2'
_chemical_formula_weight 595.20
_chemical_name_systematic
; 
 ? 
;
_space_group_IT_number 2
_symmetry_cell_setting triclinic
_symmetry_space_group_name_Hall '-P 1'
_symmetry_space_group_name_H-M 'P -1'
_atom_sites_solution_hydrogens geom
_atom_sites_solution_primary direct
_atom_sites_solution_secondary difmap
_audit_creation_method SHELXL-97
_cell_angle_alpha 71.676(2)
_cell_angle_beta 81.677(2)
_cell_angle_gamma 66.020(2)
_cell_formula_units_Z 2
_cell_length_a 9.2710(11)
_cell_length_b 10.4023(12)
_cell_length_c 14.4362(17)
_cell_measurement_reflns_used 2594
_cell_measurement_temperature 293(2)
_cell_measurement_theta_max 27.75
_cell_measurement_theta_min 2.23
_cell_volume 1207.3(2)
_computing_cell_refinement SMART
_computing_data_collection 'SMART (Bruker, 2000)'
_computing_data_reduction 'SAINT (Bruker, 2000)'
_computing_molecular_graphics SHELXTL
_computing_publication_material SHELXTL
_computing_structure_refinement SHELXTL
_computing_structure_solution 'SHELXTL (Bruker, 2000)'
_diffrn_ambient_temperature 293(2)
_diffrn_measured_fraction_theta_full 0.981
_diffrn_measured_fraction_theta_max 0.981
_diffrn_measurement_device_type 'Bruker Smart Aepex CCD area detector'
_diffrn_measurement_method 'phi and omega scans'
_diffrn_radiation_monochromator graphite
_diffrn_radiation_source 'sealed tube'
_diffrn_radiation_type MoK\a
_diffrn_radiation_wavelength 0.71073
_diffrn_reflns_av_R_equivalents 0.0182
_diffrn_reflns_av_sigmaI/netI 0.0367
_diffrn_reflns_limit_h_max 9
_diffrn_reflns_limit_h_min -11
_diffrn_reflns_limit_k_max 12
_diffrn_reflns_limit_k_min -12
_diffrn_reflns_limit_l_max 16
_diffrn_reflns_limit_l_min -17
_diffrn_reflns_number 6021
_diffrn_reflns_theta_full 25.00
_diffrn_reflns_theta_max 25.00
_diffrn_reflns_theta_min 2.31
_exptl_absorpt_coefficient_mu 2.036
_exptl_absorpt_correction_T_max 0.8541
_exptl_absorpt_correction_T_min 0.6863
_exptl_absorpt_correction_type multi-scan
_exptl_absorpt_process_details 'SADABS(Bruker, 2000)'
_exptl_crystal_colour 'Pale yellow'
_exptl_crystal_density_diffrn 1.637
_exptl_crystal_density_meas 0
_exptl_crystal_density_method 'not measured'
_exptl_crystal_description block
_exptl_crystal_F_000 608
_exptl_crystal_size_max 0.20
_exptl_crystal_size_mid 0.10
_exptl_crystal_size_min 0.08
_refine_diff_density_max 0.478
_refine_diff_density_min -0.281
_refine_diff_density_rms 0.065
_refine_ls_extinction_method none
_refine_ls_goodness_of_fit_ref 1.052
_refine_ls_hydrogen_treatment mixed
_refine_ls_matrix_type full
_refine_ls_number_parameters 329
_refine_ls_number_reflns 4168
_refine_ls_number_restraints 0
_refine_ls_restrained_S_all 1.052
_refine_ls_R_factor_all 0.0405
_refine_ls_R_factor_gt 0.0345
_refine_ls_shift/su_max 0.001
_refine_ls_shift/su_mean 0.000
_refine_ls_structure_factor_coef Fsqd
_refine_ls_weighting_details 'calc w=1/[\s^2^(Fo^2^)+(0.0492P)^2^+0.1635P] where P=(Fo^2^+2Fc^2^)/3'
_refine_ls_weighting_scheme calc
_refine_ls_wR_factor_gt 0.0867
_refine_ls_wR_factor_ref 0.0892
_reflns_number_gt 3589
_reflns_number_total 4168
_reflns_threshold_expression >2sigma(I)
_cod_data_source_file cg701137d-file002.cif
_cod_data_source_block 4
_cod_database_code 4503454

loop_
_symmetry_equiv_pos_as_xyz
'x, y, z'
'-x, -y, -z'

loop_
_atom_site_label
_atom_site_type_symbol
_atom_site_fract_x
_atom_site_fract_y
_atom_site_fract_z
_atom_site_U_iso_or_equiv
_atom_site_adp_type
_atom_site_occupancy
_atom_site_symmetry_multiplicity
_atom_site_calc_flag
_atom_site_refinement_flags
Zn1 Zn 0.02087(4) 0.51084(4) 0.19472(2) 0.03523(12) Uani 1 1 d .
Zn2 Zn -0.00998(4) 0.30857(4) 0.41068(2) 0.03898(12) Uani 1 1 d .
N1 N 0.1632(3) 0.1444(3) 0.50078(17) 0.0405(6) Uani 1 1 d .
N2 N 0.1650(3) 0.5800(3) 0.08900(16) 0.0369(5) Uani 1 1 d .
O1 O 0.0604(3) 0.3173(2) 0.17360(14) 0.0449(5) Uani 1 1 d .
O2 O -0.0181(3) 0.2040(3) 0.31740(15) 0.0512(6) Uani 1 1 d .
O3 O 0.2309(3) -0.3487(3) 0.53295(15) 0.0487(5) Uani 1 1 d .
O4 O 0.1038(3) -0.4138(3) 0.45329(16) 0.0534(6) Uani 1 1 d .
O5 O 0.8481(3) -0.2011(3) 0.1808(2) 0.0773(8) Uani 1 1 d .
O6 O 0.8052(2) -0.3744(2) 0.14859(16) 0.0473(5) Uani 1 1 d .
O7 O 0.0634(3) 0.4530(3) 0.32869(16) 0.0444(6) Uani 1 1 d .
C1 C 0.0232(3) 0.2162(3) 0.2299(2) 0.0339(6) Uani 1 1 d .
C2 C 0.0320(3) 0.0952(3) 0.1899(2) 0.0379(7) Uani 1 1 d .
H2A H 0.0198 0.1324 0.1197 0.045 Uiso 1 1 calc R
H2B H -0.0537 0.0633 0.2178 0.045 Uiso 1 1 calc R
C3 C 0.1882(3) -0.0339(3) 0.21363(19) 0.0322(6) Uani 1 1 d .
C4 C 0.3221(3) -0.0291(3) 0.1595(2) 0.0378(7) Uani 1 1 d .
H4 H 0.3157 0.0553 0.1096 0.045 Uiso 1 1 calc R
C5 C 0.4660(3) -0.1471(3) 0.1775(2) 0.0364(6) Uani 1 1 d .
C6 C 0.4740(3) -0.2709(3) 0.2540(2) 0.0368(7) Uani 1 1 d .
H6 H 0.5698 -0.3506 0.2677 0.044 Uiso 1 1 calc R
C7 C 0.3419(3) -0.2773(3) 0.31001(19) 0.0323(6) Uani 1 1 d .
C8 C 0.1997(3) -0.1587(3) 0.2892(2) 0.0347(6) Uani 1 1 d .
H8 H 0.1103 -0.1628 0.3265 0.042 Uiso 1 1 calc R
C9 C 0.3554(4) -0.4176(3) 0.3897(2) 0.0450(7) Uani 1 1 d .
H9A H 0.3562 -0.4898 0.3601 0.054 Uiso 1 1 calc R
H9B H 0.4548 -0.4565 0.4225 0.054 Uiso 1 1 calc R
C10 C 0.2226(4) -0.3945(3) 0.4636(2) 0.0365(7) Uani 1 1 d .
C11 C 0.6040(4) -0.1397(4) 0.1100(3) 0.0560(9) Uani 1 1 d .
H11A H 0.6002 -0.0403 0.0920 0.067 Uiso 1 1 calc R
H11B H 0.5918 -0.1594 0.0509 0.067 Uiso 1 1 calc R
C12 C 0.7650(4) -0.2436(3) 0.1504(2) 0.0425(7) Uani 1 1 d .
C13 C 0.2165(4) 0.0050(4) 0.4993(2) 0.0468(8) Uani 1 1 d .
H13 H 0.1699 -0.0182 0.4574 0.056 Uiso 1 1 calc R
C14 C 0.3368(4) -0.1055(4) 0.5566(2) 0.0503(8) Uani 1 1 d .
H14 H 0.3689 -0.2011 0.5534 0.060 Uiso 1 1 calc R
C15 C 0.4104(4) -0.0756(4) 0.6192(2) 0.0435(7) Uani 1 1 d .
C16 C 0.3547(4) 0.0681(4) 0.6202(2) 0.0506(8) Uani 1 1 d .
H16 H 0.4001 0.0940 0.6613 0.061 Uiso 1 1 calc R
C17 C 0.2335(4) 0.1737(4) 0.5618(2) 0.0494(8) Uani 1 1 d .
H17 H 0.1985 0.2698 0.5646 0.059 Uiso 1 1 calc R
C18 C 0.5411(4) -0.1985(4) 0.6834(2) 0.0558(9) Uani 1 1 d .
H18A H 0.5969 -0.1570 0.7097 0.067 Uiso 1 1 calc R
H18B H 0.6156 -0.2580 0.6442 0.067 Uiso 1 1 calc R
C19 C 0.4788(4) -0.2967(4) 0.7682(2) 0.0556(9) Uani 1 1 d .
H19A H 0.3972 -0.3141 0.7448 0.067 Uiso 1 1 calc R
H19B H 0.5640 -0.3906 0.7928 0.067 Uiso 1 1 calc R
C20 C 0.4131(4) 0.7738(4) -0.1520(2) 0.0558(9) Uani 1 1 d .
H20A H 0.3382 0.8725 -0.1801 0.067 Uiso 1 1 calc R
H20B H 0.4987 0.7825 -0.1262 0.067 Uiso 1 1 calc R
C21 C 0.3317(4) 0.6985(4) -0.0674(2) 0.0449(8) Uani 1 1 d .
C22 C 0.2751(4) 0.7573(4) 0.0102(2) 0.0566(9) Uani 1 1 d .
H22 H 0.2924 0.8388 0.0112 0.068 Uiso 1 1 calc R
C23 C 0.1942(4) 0.6971(4) 0.0852(2) 0.0497(8) Uani 1 1 d .
H23 H 0.1574 0.7396 0.1363 0.060 Uiso 1 1 calc R
C24 C 0.2197(4) 0.5206(4) 0.0155(2) 0.0421(7) Uani 1 1 d .
H24 H 0.2009 0.4388 0.0167 0.050 Uiso 1 1 calc R
C25 C 0.3038(4) 0.5760(4) -0.0627(2) 0.0472(8) Uani 1 1 d .
H25 H 0.3417 0.5306 -0.1123 0.057 Uiso 1 1 calc R
H26 H 0.067(5) 0.498(4) 0.349(3) 0.050(13) Uiso 1 1 d .

loop_
_atom_site_aniso_label
_atom_site_aniso_U_11
_atom_site_aniso_U_22
_atom_site_aniso_U_33
_atom_site_aniso_U_23
_atom_site_aniso_U_13
_atom_site_aniso_U_12
Zn1 0.0381(2) 0.0340(2) 0.02902(19) -0.00659(15) 0.00528(14) -0.01299(15)
Zn2 0.0463(2) 0.0395(2) 0.02845(19) -0.00690(15) 0.00629(15) -0.01810(17)
N1 0.0483(15) 0.0397(15) 0.0328(13) -0.0089(11) 0.0051(11) -0.0192(12)
N2 0.0388(14) 0.0426(15) 0.0306(12) -0.0098(11) 0.0032(10) -0.0187(11)
O1 0.0617(14) 0.0325(12) 0.0376(11) -0.0112(9) 0.0074(10) -0.0169(10)
O2 0.0728(16) 0.0549(14) 0.0364(12) -0.0183(11) 0.0130(11) -0.0353(12)
O3 0.0505(13) 0.0621(15) 0.0455(13) -0.0257(12) 0.0079(10) -0.0285(12)
O4 0.0609(15) 0.0668(16) 0.0513(14) -0.0264(12) 0.0136(11) -0.0406(13)
O5 0.0641(17) 0.082(2) 0.107(2) -0.0507(18) 0.0122(16) -0.0361(16)
O6 0.0386(12) 0.0400(13) 0.0580(14) -0.0152(11) -0.0009(10) -0.0091(10)
O7 0.0657(16) 0.0457(14) 0.0299(11) -0.0085(11) 0.0030(10) -0.0324(13)
C1 0.0270(14) 0.0309(15) 0.0359(16) -0.0105(13) -0.0026(12) -0.0018(11)
C2 0.0372(16) 0.0342(16) 0.0402(17) -0.0126(14) -0.0049(13) -0.0089(13)
C3 0.0347(15) 0.0279(14) 0.0325(14) -0.0130(12) -0.0033(12) -0.0065(12)
C4 0.0437(17) 0.0297(15) 0.0330(15) -0.0040(12) 0.0001(13) -0.0112(13)
C5 0.0355(15) 0.0340(16) 0.0348(15) -0.0087(13) 0.0058(12) -0.0113(13)
C6 0.0332(15) 0.0300(15) 0.0363(16) -0.0097(13) 0.0021(12) -0.0021(12)
C7 0.0370(16) 0.0300(15) 0.0276(14) -0.0093(12) 0.0043(12) -0.0111(12)
C8 0.0357(15) 0.0357(16) 0.0335(15) -0.0142(13) 0.0075(12) -0.0139(13)
C9 0.0464(18) 0.0327(17) 0.0410(17) -0.0055(14) 0.0082(14) -0.0071(13)
C10 0.0447(17) 0.0268(15) 0.0337(16) -0.0051(12) 0.0058(13) -0.0143(13)
C11 0.0437(19) 0.0434(19) 0.055(2) 0.0035(16) 0.0143(16) -0.0089(15)
C12 0.0402(17) 0.0396(18) 0.0439(18) -0.0113(14) 0.0128(14) -0.0165(14)
C13 0.055(2) 0.0424(19) 0.0457(18) -0.0105(15) -0.0035(15) -0.0221(16)
C14 0.058(2) 0.0376(18) 0.054(2) -0.0082(16) 0.0011(16) -0.0210(16)
C15 0.0411(17) 0.053(2) 0.0313(16) -0.0036(14) 0.0099(13) -0.0222(15)
C16 0.059(2) 0.063(2) 0.0374(17) -0.0175(17) -0.0012(15) -0.0286(19)
C17 0.059(2) 0.0449(19) 0.0499(19) -0.0187(16) 0.0022(16) -0.0222(17)
C18 0.0471(19) 0.065(2) 0.0416(18) 0.0008(17) 0.0056(15) -0.0217(17)
C19 0.053(2) 0.055(2) 0.0463(19) -0.0035(17) -0.0006(16) -0.0165(17)
C20 0.053(2) 0.063(2) 0.052(2) -0.0096(18) 0.0075(16) -0.0301(18)
C21 0.0370(17) 0.059(2) 0.0395(17) -0.0073(15) -0.0009(13) -0.0237(15)
C22 0.072(2) 0.070(2) 0.049(2) -0.0207(18) 0.0076(17) -0.049(2)
C23 0.062(2) 0.063(2) 0.0379(17) -0.0198(16) 0.0071(15) -0.0362(18)
C24 0.0452(18) 0.0441(18) 0.0391(16) -0.0148(14) 0.0076(14) -0.0199(14)
C25 0.0472(19) 0.059(2) 0.0353(17) -0.0194(15) 0.0107(14) -0.0196(16)

loop_
_atom_type_symbol
_atom_type_description
_atom_type_scat_dispersion_real
_atom_type_scat_dispersion_imag
_atom_type_scat_source
C C 0.0033 0.0016 'International Tables Vol C Tables 4.2.6.8 and 6.1.1.4'
H H 0.0000 0.0000 'International Tables Vol C Tables 4.2.6.8 and 6.1.1.4'
N N 0.0061 0.0033 'International Tables Vol C Tables 4.2.6.8 and 6.1.1.4'
O O 0.0106 0.0060 'International Tables Vol C Tables 4.2.6.8 and 6.1.1.4'
Zn Zn 0.2839 1.4301 'International Tables Vol C Tables 4.2.6.8 and 6.1.1.4'

loop_
_geom_angle_atom_site_label_1
_geom_angle_atom_site_label_2
_geom_angle_atom_site_label_3
_geom_angle
_geom_angle_site_symmetry_1
_geom_angle_site_symmetry_3
_geom_angle_publ_flag
O7 Zn1 O6 120.37(10) . 1_465 yes
O7 Zn1 O1 101.06(10) . . yes
O6 Zn1 O1 101.17(9) 1_465 . yes
O7 Zn1 N2 122.44(10) . . yes
O6 Zn1 N2 106.74(9) 1_465 . yes
O1 Zn1 N2 100.19(9) . . yes
O7 Zn2 O2 101.96(10) . . yes
O7 Zn2 O3 125.19(10) . 2_556 yes
O2 Zn2 O3 98.08(8) . 2_556 yes
O7 Zn2 N1 111.21(10) . . yes
O2 Zn2 N1 100.16(10) . . yes
O3 Zn2 N1 114.57(9) 2_556 . yes
O7 Zn2 O4 97.97(9) . 2_556 yes
O2 Zn2 O4 154.83(8) . 2_556 yes
O3 Zn2 O4 57.49(8) 2_556 2_556 yes
N1 Zn2 O4 86.62(9) . 2_556 yes
O7 Zn2 C10 115.18(10) . 2_556 ?
O2 Zn2 C10 126.65(9) . 2_556 ?
O3 Zn2 C10 29.05(9) 2_556 2_556 ?
N1 Zn2 C10 100.35(9) . 2_556 ?
O4 Zn2 C10 28.51(8) 2_556 2_556 ?
C13 N1 C17 116.7(3) . . ?
C13 N1 Zn2 122.4(2) . . ?
C17 N1 Zn2 120.8(2) . . ?
C24 N2 C23 117.4(3) . . ?
C24 N2 Zn1 121.31(19) . . ?
C23 N2 Zn1 120.9(2) . . ?
C1 O1 Zn1 127.11(18) . . ?
C1 O2 Zn2 132.18(19) . . ?
C10 O3 Zn2 99.95(18) . 2_556 ?
C10 O4 Zn2 81.52(17) . 2_556 ?
C12 O6 Zn1 109.39(19) . 1_645 ?
Zn1 O7 Zn2 116.40(13) . . ?
Zn1 O7 H26 121(4) . . ?
Zn2 O7 H26 115(3) . . ?
O2 C1 O1 125.9(3) . . ?
O2 C1 C2 116.5(3) . . ?
O1 C1 C2 117.6(2) . . ?
C1 C2 C3 110.9(2) . . ?
C1 C2 H2A 109.5 . . ?
C3 C2 H2A 109.5 . . ?
C1 C2 H2B 109.5 . . ?
C3 C2 H2B 109.5 . . ?
H2A C2 H2B 108.0 . . ?
C4 C3 C8 118.8(3) . . ?
C4 C3 C2 120.2(3) . . ?
C8 C3 C2 121.1(2) . . ?
C3 C4 C5 121.6(3) . . ?
C3 C4 H4 119.2 . . ?
C5 C4 H4 119.2 . . ?
C4 C5 C6 118.3(3) . . ?
C4 C5 C11 118.8(3) . . ?
C6 C5 C11 122.8(3) . . ?
C7 C6 C5 121.0(3) . . ?
C7 C6 H6 119.5 . . ?
C5 C6 H6 119.5 . . ?
C6 C7 C8 119.2(3) . . ?
C6 C7 C9 118.9(2) . . ?
C8 C7 C9 121.8(2) . . ?
C7 C8 C3 121.1(2) . . ?
C7 C8 H8 119.5 . . ?
C3 C8 H8 119.5 . . ?
C10 C9 C7 112.6(2) . . ?
C10 C9 H9A 109.1 . . ?
C7 C9 H9A 109.1 . . ?
C10 C9 H9B 109.1 . . ?
C7 C9 H9B 109.1 . . ?
H9A C9 H9B 107.8 . . ?
O4 C10 O3 120.8(3) . . ?
O4 C10 C9 119.8(3) . . ?
O3 C10 C9 119.4(3) . . ?
O4 C10 Zn2 69.97(16) . 2_556 ?
O3 C10 Zn2 51.00(14) . 2_556 ?
C9 C10 Zn2 167.7(2) . 2_556 ?
C5 C11 C12 115.8(3) . . ?
C5 C11 H11A 108.3 . . ?
C12 C11 H11A 108.3 . . ?
C5 C11 H11B 108.3 . . ?
C12 C11 H11B 108.3 . . ?
H11A C11 H11B 107.4 . . ?
O5 C12 O6 123.8(3) . . ?
O5 C12 C11 121.1(3) . . ?
O6 C12 C11 115.1(3) . . ?
N1 C13 C14 123.1(3) . . ?
N1 C13 H13 118.4 . . ?
C14 C13 H13 118.4 . . ?
C13 C14 C15 120.3(3) . . ?
C13 C14 H14 119.8 . . ?
C15 C14 H14 119.8 . . ?
C16 C15 C14 116.1(3) . . ?
C16 C15 C18 123.8(3) . . ?
C14 C15 C18 120.0(3) . . ?
C17 C16 C15 121.0(3) . . ?
C17 C16 H16 119.5 . . ?
C15 C16 H16 119.5 . . ?
N1 C17 C16 122.7(3) . . ?
N1 C17 H17 118.6 . . ?
C16 C17 H17 118.6 . . ?
C15 C18 C19 112.4(3) . . ?
C15 C18 H18A 109.1 . . ?
C19 C18 H18A 109.1 . . ?
C15 C18 H18B 109.1 . . ?
C19 C18 H18B 109.1 . . ?
H18A C18 H18B 107.9 . . ?
C20 C19 C18 110.6(3) 1_546 . ?
C20 C19 H19A 109.5 1_546 . ?
C18 C19 H19A 109.5 . . ?
C20 C19 H19B 109.5 1_546 . ?
C18 C19 H19B 109.5 . . ?
H19A C19 H19B 108.1 . . ?
C19 C20 C21 117.2(3) 1_564 . ?
C19 C20 H20A 108.0 1_564 . ?
C21 C20 H20A 108.0 . . ?
C19 C20 H20B 108.0 1_564 . ?
C21 C20 H20B 108.0 . . ?
H20A C20 H20B 107.3 . . ?
C25 C21 C22 116.3(3) . . ?
C25 C21 C20 124.8(3) . . ?
C22 C21 C20 118.9(3) . . ?
C23 C22 C21 120.6(3) . . ?
C23 C22 H22 119.7 . . ?
C21 C22 H22 119.7 . . ?
N2 C23 C22 123.1(3) . . ?
N2 C23 H23 118.4 . . ?
C22 C23 H23 118.4 . . ?
N2 C24 C25 122.4(3) . . ?
N2 C24 H24 118.8 . . ?
C25 C24 H24 118.8 . . ?
C21 C25 C24 120.2(3) . . ?
C21 C25 H25 119.9 . . ?
C24 C25 H25 119.9 . . ?

loop_
_geom_bond_atom_site_label_1
_geom_bond_atom_site_label_2
_geom_bond_distance
_geom_bond_site_symmetry_2
_geom_bond_publ_flag
Zn1 O7 1.885(2) . yes
Zn1 O6 1.952(2) 1_465 yes
Zn1 O1 2.008(2) . yes
Zn1 N2 2.033(2) . yes
Zn2 O7 1.897(2) . yes
Zn2 O2 2.005(2) . yes
Zn2 O3 2.016(2) 2_556 yes
Zn2 N1 2.041(3) . yes
Zn2 O4 2.428(2) 2_556 yes
Zn2 C10 2.556(3) 2_556 yes
N1 C13 1.335(4) . ?
N1 C17 1.338(4) . ?
N2 C24 1.329(4) . ?
N2 C23 1.335(4) . ?
O1 C1 1.250(3) . ?
O2 C1 1.248(3) . ?
O3 C10 1.260(3) . ?
O3 Zn2 2.016(2) 2_556 ?
O4 C10 1.233(3) . ?
O4 Zn2 2.428(2) 2_556 ?
O5 C12 1.216(4) . ?
O6 C12 1.264(4) . ?
O6 Zn1 1.952(2) 1_645 ?
O7 H26 0.64(3) . ?
C1 C2 1.511(4) . ?
C2 C3 1.514(4) . ?
C2 H2A 0.9700 . ?
C2 H2B 0.9700 . ?
C3 C4 1.378(4) . ?
C3 C8 1.385(4) . ?
C4 C5 1.387(4) . ?
C4 H4 0.9300 . ?
C5 C6 1.392(4) . ?
C5 C11 1.504(4) . ?
C6 C7 1.379(4) . ?
C6 H6 0.9300 . ?
C7 C8 1.382(4) . ?
C7 C9 1.519(4) . ?
C8 H8 0.9300 . ?
C9 C10 1.501(4) . ?
C9 H9A 0.9700 . ?
C9 H9B 0.9700 . ?
C10 Zn2 2.556(3) 2_556 ?
C11 C12 1.510(4) . ?
C11 H11A 0.9700 . ?
C11 H11B 0.9700 . ?
C13 C14 1.370(5) . ?
C13 H13 0.9300 . ?
C14 C15 1.380(4) . ?
C14 H14 0.9300 . ?
C15 C16 1.373(5) . ?
C15 C18 1.511(5) . ?
C16 C17 1.366(5) . ?
C16 H16 0.9300 . ?
C17 H17 0.9300 . ?
C18 C19 1.537(4) . ?
C18 H18A 0.9700 . ?
C18 H18B 0.9700 . ?
C19 C20 1.484(5) 1_546 ?
C19 H19A 0.9700 . ?
C19 H19B 0.9700 . ?
C20 C19 1.484(5) 1_564 ?
C20 C21 1.513(4) . ?
C20 H20A 0.9700 . ?
C20 H20B 0.9700 . ?
C21 C25 1.379(4) . ?
C21 C22 1.380(4) . ?
C22 C23 1.358(4) . ?
C22 H22 0.9300 . ?
C23 H23 0.9300 . ?
C24 C25 1.385(4) . ?
C24 H24 0.9300 . ?
C25 H25 0.9300 . ?

loop_
_geom_torsion_atom_site_label_1
_geom_torsion_atom_site_label_2
_geom_torsion_atom_site_label_3
_geom_torsion_atom_site_label_4
_geom_torsion
_geom_torsion_site_symmetry_1
_geom_torsion_site_symmetry_4
O7 Zn2 N1 C13 -119.5(2) . .
O2 Zn2 N1 C13 -12.3(2) . .
O3 Zn2 N1 C13 91.5(2) 2_556 .
O4 Zn2 N1 C13 143.3(2) 2_556 .
C10 Zn2 N1 C13 118.2(2) 2_556 .
O7 Zn2 N1 C17 57.6(2) . .
O2 Zn2 N1 C17 164.8(2) . .
O3 Zn2 N1 C17 -91.4(2) 2_556 .
O4 Zn2 N1 C17 -39.6(2) 2_556 .
C10 Zn2 N1 C17 -64.7(2) 2_556 .
O7 Zn1 N2 C24 127.4(2) . .
O6 Zn1 N2 C24 -87.8(2) 1_465 .
O1 Zn1 N2 C24 17.2(2) . .
O7 Zn1 N2 C23 -59.9(3) . .
O6 Zn1 N2 C23 84.9(2) 1_465 .
O1 Zn1 N2 C23 -170.1(2) . .
O7 Zn1 O1 C1 39.9(3) . .
O6 Zn1 O1 C1 -84.4(2) 1_465 .
N2 Zn1 O1 C1 166.1(2) . .
O7 Zn2 O2 C1 5.0(3) . .
O3 Zn2 O2 C1 133.7(3) 2_556 .
N1 Zn2 O2 C1 -109.4(3) . .
O4 Zn2 O2 C1 146.7(2) 2_556 .
C10 Zn2 O2 C1 139.4(3) 2_556 .
O6 Zn1 O7 Zn2 69.90(17) 1_465 .
O1 Zn1 O7 Zn2 -40.18(15) . .
N2 Zn1 O7 Zn2 -149.93(12) . .
O2 Zn2 O7 Zn1 25.54(16) . .
O3 Zn2 O7 Zn1 -83.42(16) 2_556 .
N1 Zn2 O7 Zn1 131.55(13) . .
O4 Zn2 O7 Zn1 -139.00(13) 2_556 .
C10 Zn2 O7 Zn1 -115.16(14) 2_556 .
Zn2 O2 C1 O1 -11.8(5) . .
Zn2 O2 C1 C2 166.8(2) . .
Zn1 O1 C1 O2 -14.6(4) . .
Zn1 O1 C1 C2 166.79(18) . .
O2 C1 C2 C3 -83.4(3) . .
O1 C1 C2 C3 95.3(3) . .
C1 C2 C3 C4 -78.7(3) . .
C1 C2 C3 C8 101.6(3) . .
C8 C3 C4 C5 1.5(4) . .
C2 C3 C4 C5 -178.1(3) . .
C3 C4 C5 C6 -1.7(4) . .
C3 C4 C5 C11 174.7(3) . .
C4 C5 C6 C7 0.8(4) . .
C11 C5 C6 C7 -175.4(3) . .
C5 C6 C7 C8 0.2(4) . .
C5 C6 C7 C9 177.2(3) . .
C6 C7 C8 C3 -0.4(4) . .
C9 C7 C8 C3 -177.3(3) . .
C4 C3 C8 C7 -0.5(4) . .
C2 C3 C8 C7 179.2(2) . .
C6 C7 C9 C10 161.7(3) . .
C8 C7 C9 C10 -21.4(4) . .
Zn2 O4 C10 O3 4.8(3) 2_556 .
Zn2 O4 C10 C9 -171.8(3) 2_556 .
Zn2 O3 C10 O4 -5.8(3) 2_556 .
Zn2 O3 C10 C9 170.8(2) 2_556 .
C7 C9 C10 O4 93.1(3) . .
C7 C9 C10 O3 -83.5(4) . .
C7 C9 C10 Zn2 -47.7(12) . 2_556
C4 C5 C11 C12 160.4(3) . .
C6 C5 C11 C12 -23.5(5) . .
Zn1 O6 C12 O5 -3.1(4) 1_645 .
Zn1 O6 C12 C11 176.10(19) 1_645 .
C5 C11 C12 O5 -101.6(4) . .
C5 C11 C12 O6 79.2(4) . .
C17 N1 C13 C14 0.2(5) . .
Zn2 N1 C13 C14 177.4(2) . .
N1 C13 C14 C15 -0.7(5) . .
C13 C14 C15 C16 0.6(4) . .
C13 C14 C15 C18 179.0(3) . .
C14 C15 C16 C17 -0.2(5) . .
C18 C15 C16 C17 -178.4(3) . .
C13 N1 C17 C16 0.3(5) . .
Zn2 N1 C17 C16 -177.0(2) . .
C15 C16 C17 N1 -0.3(5) . .
C16 C15 C18 C19 105.1(4) . .
C14 C15 C18 C19 -73.1(4) . .
C15 C18 C19 C20 -79.4(4) . 1_546
C19 C20 C21 C25 -5.1(5) 1_564 .
C19 C20 C21 C22 177.3(3) 1_564 .
C25 C21 C22 C23 -1.2(5) . .
C20 C21 C22 C23 176.6(3) . .
C24 N2 C23 C22 0.5(5) . .
Zn1 N2 C23 C22 -172.5(3) . .
C21 C22 C23 N2 0.2(6) . .
C23 N2 C24 C25 -0.1(5) . .
Zn1 N2 C24 C25 172.9(2) . .
C22 C21 C25 C24 1.6(5) . .
C20 C21 C25 C24 -176.1(3) . .
N2 C24 C25 C21 -1.0(5) . .
